data_7152657
loop_
_publ_author_name
'Fernandes, Rodney A.'
'Nallasivam, Jothi L.'

_publ_section_title
;
 Enantioselective allylation of imines catalyzed by newly developed
 (-)-\b-pinene-based \p-allylpalladium catalyst: an efficient synthesis of
 (R)-\a-propylpiperonylamine and (R)-pipecolic acid.
;
_journal_issue 38
_journal_name_full 'Organic &amp; biomolecular chemistry'
_journal_page_first 7789
_journal_page_last 7800
_journal_paper_doi 10.1039/c2ob26188j
_journal_volume 10
_journal_year 2012
_chemical_formula_sum 'C28 H42 Cl2 Pd2'
_chemical_formula_weight 662.32
_chemical_name_systematic
;
?
;
_space_group_IT_number 19
_symmetry_cell_setting orthorhombic
_symmetry_space_group_name_Hall 'P 2ac 2ab'
_symmetry_space_group_name_H-M 'P 21 21 21'
_atom_sites_solution_hydrogens geom
_atom_sites_solution_primary direct
_atom_sites_solution_secondary difmap
_audit_creation_method SHELXL-97
_cell_angle_alpha 90.00
_cell_angle_beta 90.00
_cell_angle_gamma 90.00
_cell_formula_units_Z 4
_cell_length_a 7.28790(10)
_cell_length_b 18.6931(3)
_cell_length_c 21.3386(4)
_cell_measurement_reflns_used 17166
_cell_measurement_temperature 150(2)
_cell_measurement_theta_max 32.7885
_cell_measurement_theta_min 3.3785
_cell_volume 2907.03(8)
_computing_cell_refinement 'CrysAlis RED, Oxford Diffraction Ltd.,'
_computing_data_collection 'CrysAlis CCD, Oxford Diffraction Ltd.,'
_computing_data_reduction 'CrysAlis RED, Oxford Diffraction Ltd.,'
_computing_molecular_graphics Ortep3
_computing_publication_material Shelx97
_computing_structure_refinement 'SHELXL-97 (Sheldrick, 1997)'
_computing_structure_solution 'SHELXS-97 (Sheldrick, 1997)'
_diffrn_ambient_temperature 150(2)
_diffrn_detector_area_resol_mean 15.9948
_diffrn_measured_fraction_theta_full 0.997
_diffrn_measured_fraction_theta_max 0.997
_diffrn_measurement_device_type 'OXFORD DIFFRACTION XCALIBUR-S'
_diffrn_measurement_method \w/q-scan
_diffrn_radiation_monochromator graphite
_diffrn_radiation_source 'Enhance (Mo) X-ray Source'
_diffrn_radiation_type MoK\a
_diffrn_radiation_wavelength 0.71073
_diffrn_reflns_av_R_equivalents 0.0358
_diffrn_reflns_av_sigmaI/netI 0.0306
_diffrn_reflns_limit_h_max 8
_diffrn_reflns_limit_h_min -8
_diffrn_reflns_limit_k_max 21
_diffrn_reflns_limit_k_min -22
_diffrn_reflns_limit_l_max 25
_diffrn_reflns_limit_l_min -25
_diffrn_reflns_number 21930
_diffrn_reflns_theta_full 25.00
_diffrn_reflns_theta_max 25.00
_diffrn_reflns_theta_min 3.39
_exptl_absorpt_coefficient_mu 1.434
_exptl_absorpt_correction_T_max 0.7527
_exptl_absorpt_correction_T_min 0.6489
_exptl_absorpt_correction_type multi-scan
_exptl_absorpt_process_details
;
CrysAlis RED, Oxford Diffraction Ltd.,
Version 1.171.31.7 (release 18-10-2006 CrysAlis171 .NET)
(compiled Oct 18 2006,16:28:17)
Empirical absorption correction using spherical harmonics,
implemented in SCALE3 ABSPACK scaling algorithm.
;
_exptl_crystal_colour yellow
_exptl_crystal_density_diffrn 1.513
_exptl_crystal_density_method 'not measured'
_exptl_crystal_description plate
_exptl_crystal_F_000 1344
_exptl_crystal_size_max 0.33
_exptl_crystal_size_mid 0.26
_exptl_crystal_size_min 0.21
_refine_diff_density_max 0.963
_refine_diff_density_min -0.372
_refine_diff_density_rms 0.072
_refine_ls_abs_structure_details 'Flack H D (1983), Acta Cryst. A39, 876-881'
_refine_ls_abs_structure_Flack -0.04(3)
_refine_ls_extinction_method none
_refine_ls_goodness_of_fit_ref 1.005
_refine_ls_hydrogen_treatment riding
_refine_ls_matrix_type full
_refine_ls_number_parameters 297
_refine_ls_number_reflns 5107
_refine_ls_number_restraints 0
_refine_ls_restrained_S_all 1.005
_refine_ls_R_factor_all 0.0290
_refine_ls_R_factor_gt 0.0255
_refine_ls_shift/su_max 0.001
_refine_ls_shift/su_mean 0.000
_refine_ls_structure_factor_coef Fsqd
_refine_ls_weighting_details 'calc w=1/[\s^2^(Fo^2^)+(0.0411P)^2^+0.0000P] where P=(Fo^2^+2Fc^2^)/3'
_refine_ls_weighting_scheme calc
_refine_ls_wR_factor_gt 0.0625
_refine_ls_wR_factor_ref 0.0632
_reflns_number_gt 4674
_reflns_number_total 5107
_reflns_threshold_expression >2sigma(I)
_cod_data_source_file c2ob26188j.txt
_cod_data_source_block raf005
_cod_depositor_comments
;
The following automatic conversions were performed:

'_symmetry_cell_setting' value 'Orthorhombic' changed to
'orthorhombic' according to
/home/saulius/struct/CIF-dictionaries/cif_core.dic dictionary named
'cif_core.dic' version 2.4.2 from 2011-04-26.

Automatic conversion script
Id: cif_fix_values 1891 2012-01-12 08:04:46Z andrius 
;
_cod_database_code 7152657

loop_
_symmetry_equiv_pos_as_xyz
'x, y, z'
'-x+1/2, -y, z+1/2'
'-x, y+1/2, -z+1/2'
'x+1/2, -y+1/2, -z'

loop_
_atom_site_label
_atom_site_type_symbol
_atom_site_fract_x
_atom_site_fract_y
_atom_site_fract_z
_atom_site_U_iso_or_equiv
_atom_site_adp_type
_atom_site_occupancy
_atom_site_symmetry_multiplicity
_atom_site_calc_flag
_atom_site_refinement_flags
Pd1 Pd 0.21125(4) 0.544773(17) 0.022165(14) 0.02565(8) Uani 1 1 d .
Pd2 Pd -0.11228(4) 0.465699(17) -0.064634(14) 0.02728(9) Uani 1 1 d .
Cl1 Cl -0.06692(13) 0.58656(5) -0.02841(5) 0.0367(2) Uani 1 1 d .
Cl2 Cl 0.09737(13) 0.42398(5) 0.01469(5) 0.0352(2) Uani 1 1 d .
C1 C 0.3750(5) 0.6392(2) 0.0256(2) 0.0283(8) Uani 1 1 d .
C2 C 0.4138(5) 0.5956(2) 0.07809(17) 0.0240(8) Uani 1 1 d .
C3 C 0.4679(5) 0.5250(2) 0.0651(2) 0.0294(9) Uani 1 1 d .
C4 C 0.4828(5) 0.4672(2) 0.11361(19) 0.0292(9) Uani 1 1 d .
H4A H 0.4284 0.4228 0.0964 0.035 Uiso 1 1 calc R
H4B H 0.4092 0.4813 0.1506 0.035 Uiso 1 1 calc R
C5 C 0.6791(5) 0.4510(2) 0.1351(2) 0.0355(10) Uani 1 1 d .
H5 H 0.7471 0.4300 0.0988 0.043 Uiso 1 1 calc R
C6 C 0.6750(7) 0.3951(2) 0.1874(2) 0.0448(12) Uani 1 1 d .
H6A H 0.7997 0.3776 0.1952 0.067 Uiso 1 1 calc R
H6B H 0.5966 0.3550 0.1748 0.067 Uiso 1 1 calc R
H6C H 0.6261 0.4168 0.2257 0.067 Uiso 1 1 calc R
C7 C 0.7810(6) 0.5169(3) 0.1563(2) 0.0447(12) Uani 1 1 d .
H7A H 0.7962 0.5495 0.1207 0.067 Uiso 1 1 calc R
H7B H 0.9019 0.5031 0.1724 0.067 Uiso 1 1 calc R
H7C H 0.7112 0.5408 0.1894 0.067 Uiso 1 1 calc R
C8 C 0.3645(5) 0.6269(2) 0.14074(18) 0.0285(9) Uani 1 1 d .
H8 H 0.3860 0.5954 0.1779 0.034 Uiso 1 1 calc R
C9 C 0.1722(5) 0.6622(2) 0.1365(2) 0.0343(10) Uani 1 1 d .
H9A H 0.0861 0.6377 0.1077 0.041 Uiso 1 1 calc R
H9B H 0.1145 0.6722 0.1775 0.041 Uiso 1 1 calc R
C10 C 0.2727(6) 0.7265(2) 0.1073(2) 0.0349(10) Uani 1 1 d .
H10 H 0.2214 0.7744 0.1184 0.042 Uiso 1 1 calc R
C11 C 0.2971(5) 0.7130(2) 0.03793(18) 0.0335(10) Uani 1 1 d .
H11A H 0.3807 0.7495 0.0202 0.040 Uiso 1 1 calc R
H11B H 0.1770 0.7176 0.0166 0.040 Uiso 1 1 calc R
C12 C 0.4458(5) 0.7037(2) 0.14484(19) 0.0324(10) Uani 1 1 d .
C13 C 0.6346(5) 0.7184(2) 0.1176(2) 0.0363(10) Uani 1 1 d .
H13A H 0.7289 0.7017 0.1468 0.054 Uiso 1 1 calc R
H13B H 0.6491 0.7699 0.1107 0.054 Uiso 1 1 calc R
H13C H 0.6475 0.6932 0.0776 0.054 Uiso 1 1 calc R
C14 C 0.4413(7) 0.7328(3) 0.2123(2) 0.0462(12) Uani 1 1 d .
H14A H 0.5333 0.7079 0.2376 0.069 Uiso 1 1 calc R
H14B H 0.3192 0.7250 0.2303 0.069 Uiso 1 1 calc R
H14C H 0.4684 0.7842 0.2118 0.069 Uiso 1 1 calc R
C15 C -0.1445(5) 0.3709(2) -0.1180(2) 0.0287(9) Uani 1 1 d .
C16 C -0.3119(5) 0.4114(2) -0.11970(17) 0.0254(9) Uani 1 1 d .
C17 C -0.2939(5) 0.4824(2) -0.14039(18) 0.0270(9) Uani 1 1 d .
C18 C -0.4467(5) 0.5372(2) -0.13475(18) 0.0311(9) Uani 1 1 d .
H18A H -0.3919 0.5840 -0.1238 0.037 Uiso 1 1 calc R
H18B H -0.5284 0.5229 -0.0998 0.037 Uiso 1 1 calc R
C19 C -0.5617(6) 0.5462(3) -0.1935(2) 0.0383(10) Uani 1 1 d .
H19 H -0.4768 0.5533 -0.2298 0.046 Uiso 1 1 calc R
C20 C -0.6785(7) 0.4805(3) -0.2064(2) 0.0510(14) Uani 1 1 d .
H20A H -0.5990 0.4385 -0.2109 0.077 Uiso 1 1 calc R
H20B H -0.7483 0.4876 -0.2452 0.077 Uiso 1 1 calc R
H20C H -0.7636 0.4729 -0.1715 0.077 Uiso 1 1 calc R
C21 C -0.6823(7) 0.6130(3) -0.1873(3) 0.0559(14) Uani 1 1 d .
H21A H -0.7617 0.6081 -0.1505 0.084 Uiso 1 1 calc R
H21B H -0.7580 0.6182 -0.2249 0.084 Uiso 1 1 calc R
H21C H -0.6042 0.6553 -0.1824 0.084 Uiso 1 1 calc R
C22 C -0.4756(5) 0.3766(2) -0.08893(18) 0.0259(9) Uani 1 1 d .
H22 H -0.5913 0.4054 -0.0879 0.031 Uiso 1 1 calc R
C23 C -0.4151(5) 0.3417(2) -0.02565(19) 0.0287(8) Uani 1 1 d .
H23A H -0.3173 0.3682 -0.0033 0.034 Uiso 1 1 calc R
H23B H -0.5179 0.3297 0.0028 0.034 Uiso 1 1 calc R
C24 C -0.3452(5) 0.2782(2) -0.0650(2) 0.0300(9) Uani 1 1 d .
H24 H -0.3589 0.2301 -0.0450 0.036 Uiso 1 1 calc R
C25 C -0.1519(5) 0.2960(2) -0.0890(2) 0.0315(10) Uani 1 1 d .
H25A H -0.0637 0.2933 -0.0538 0.038 Uiso 1 1 calc R
H25B H -0.1150 0.2602 -0.1208 0.038 Uiso 1 1 calc R
C26 C -0.4927(5) 0.2972(2) -0.11497(19) 0.0292(9) Uani 1 1 d .
C27 C -0.6780(5) 0.2657(2) -0.0984(2) 0.0376(10) Uani 1 1 d .
H27A H -0.7693 0.2812 -0.1293 0.056 Uiso 1 1 calc R
H27B H -0.7147 0.2821 -0.0567 0.056 Uiso 1 1 calc R
H27C H -0.6699 0.2133 -0.0987 0.056 Uiso 1 1 calc R
C28 C -0.4508(6) 0.2819(3) -0.1832(2) 0.0370(10) Uani 1 1 d .
H28A H -0.4457 0.2300 -0.1899 0.055 Uiso 1 1 calc R
H28B H -0.3323 0.3032 -0.1943 0.055 Uiso 1 1 calc R
H28C H -0.5473 0.3025 -0.2096 0.055 Uiso 1 1 calc R

loop_
_atom_site_aniso_label
_atom_site_aniso_U_11
_atom_site_aniso_U_22
_atom_site_aniso_U_33
_atom_site_aniso_U_23
_atom_site_aniso_U_13
_atom_site_aniso_U_12
Pd1 0.02276(13) 0.02465(17) 0.02953(16) -0.00088(14) -0.00456(12) -0.00363(13)
Pd2 0.02267(14) 0.02353(17) 0.03564(17) -0.00063(14) -0.00467(12) -0.00311(13)
Cl1 0.0324(5) 0.0248(6) 0.0531(7) -0.0023(5) -0.0174(5) -0.0005(4)
Cl2 0.0312(5) 0.0234(5) 0.0510(6) -0.0011(5) -0.0133(5) -0.0021(4)
C1 0.0251(18) 0.027(2) 0.033(2) 0.0045(18) -0.0067(18) -0.0093(16)
C2 0.0154(17) 0.029(2) 0.027(2) 0.0010(16) -0.0004(15) -0.0075(15)
C3 0.0215(17) 0.032(2) 0.035(2) -0.0008(19) -0.0060(16) -0.0060(16)
C4 0.0294(19) 0.024(2) 0.034(2) -0.0021(19) -0.0013(16) 0.0020(18)
C5 0.032(2) 0.037(3) 0.037(2) -0.002(2) -0.0045(16) 0.004(2)
C6 0.053(3) 0.032(3) 0.049(3) -0.001(2) -0.011(2) 0.010(2)
C7 0.037(2) 0.042(3) 0.055(3) 0.009(2) -0.014(2) -0.003(2)
C8 0.029(2) 0.032(2) 0.025(2) -0.0008(17) 0.0022(16) -0.0054(17)
C9 0.027(2) 0.035(3) 0.040(3) -0.0062(19) 0.0061(17) -0.0033(18)
C10 0.032(2) 0.027(2) 0.046(3) -0.005(2) 0.000(2) -0.0014(18)
C11 0.029(2) 0.029(2) 0.042(3) 0.0062(18) -0.0061(19) -0.0075(19)
C12 0.033(2) 0.036(3) 0.028(2) -0.0041(19) 0.0015(18) -0.0046(18)
C13 0.031(2) 0.039(3) 0.040(3) -0.006(2) -0.0050(18) -0.0136(19)
C14 0.049(3) 0.046(3) 0.043(3) -0.016(2) 0.006(2) -0.011(2)
C15 0.0234(19) 0.029(2) 0.033(2) -0.0067(17) -0.0048(16) -0.0006(16)
C16 0.0269(19) 0.027(2) 0.022(2) -0.0048(16) -0.0009(16) -0.0020(17)
C17 0.0256(18) 0.024(2) 0.031(2) -0.0030(16) -0.0045(17) -0.0013(16)
C18 0.035(2) 0.025(2) 0.034(2) -0.0014(19) -0.0002(16) -0.0012(19)
C19 0.042(2) 0.039(3) 0.034(2) 0.002(2) -0.0058(18) 0.008(2)
C20 0.053(3) 0.045(3) 0.055(3) 0.000(2) -0.032(2) 0.005(2)
C21 0.060(3) 0.045(3) 0.063(3) 0.006(3) -0.011(3) 0.024(3)
C22 0.0187(18) 0.030(2) 0.029(2) -0.0004(17) -0.0008(15) -0.0005(16)
C23 0.031(2) 0.028(2) 0.027(2) 0.0046(18) 0.0017(18) 0.0000(16)
C24 0.031(2) 0.023(2) 0.036(2) 0.0045(19) -0.0012(17) -0.0028(16)
C25 0.028(2) 0.027(2) 0.039(3) -0.0070(18) -0.0054(16) 0.0017(17)
C26 0.026(2) 0.029(2) 0.033(2) -0.0018(18) -0.0010(17) -0.0032(17)
C27 0.030(2) 0.038(3) 0.044(3) 0.001(2) 0.0031(19) -0.0082(19)
C28 0.035(2) 0.038(3) 0.038(3) -0.006(2) -0.0039(19) -0.004(2)

loop_
_atom_type_symbol
_atom_type_description
_atom_type_scat_dispersion_real
_atom_type_scat_dispersion_imag
_atom_type_scat_source
C C 0.0033 0.0016 'International Tables Vol C Tables 4.2.6.8 and 6.1.1.4'
H H 0.0000 0.0000 'International Tables Vol C Tables 4.2.6.8 and 6.1.1.4'
Cl Cl 0.1484 0.1585 'International Tables Vol C Tables 4.2.6.8 and 6.1.1.4'
Pd Pd -0.9988 1.0072 'International Tables Vol C Tables 4.2.6.8 and 6.1.1.4'

loop_
_geom_angle_atom_site_label_1
_geom_angle_atom_site_label_2
_geom_angle_atom_site_label_3
_geom_angle
C3 Pd1 C2 38.73(15)
C3 Pd1 C1 68.57(15)
C2 Pd1 C1 38.82(15)
C3 Pd1 Cl2 99.76(11)
C2 Pd1 Cl2 134.10(11)
C1 Pd1 Cl2 166.01(11)
C3 Pd1 Cl1 171.07(11)
C2 Pd1 Cl1 133.40(11)
C1 Pd1 Cl1 102.50(11)
Cl2 Pd1 Cl1 89.11(3)
C17 Pd2 C15 69.07(15)
C17 Pd2 C16 38.69(15)
C15 Pd2 C16 39.52(15)
C17 Pd2 Cl2 169.26(11)
C15 Pd2 Cl2 100.19(11)
C16 Pd2 Cl2 131.82(11)
C17 Pd2 Cl1 101.14(11)
C15 Pd2 Cl1 166.18(12)
C16 Pd2 Cl1 135.90(11)
Cl2 Pd2 Cl1 89.49(3)
Pd2 Cl1 Pd1 87.45(3)
Pd2 Cl2 Pd1 87.80(3)
C2 C1 C11 117.5(3)
C2 C1 Pd1 70.3(2)
C11 C1 Pd1 123.4(3)
C3 C2 C1 116.1(3)
C3 C2 C8 127.5(4)
C1 C2 C8 115.7(3)
C3 C2 Pd1 70.3(2)
C1 C2 Pd1 70.9(2)
C8 C2 Pd1 120.5(2)
C2 C3 C4 124.1(4)
C2 C3 Pd1 70.9(2)
C4 C3 Pd1 119.2(3)
C3 C4 C5 114.6(3)
C3 C4 H4A 108.6
C5 C4 H4A 108.6
C3 C4 H4B 108.6
C5 C4 H4B 108.6
H4A C4 H4B 107.6
C7 C5 C6 110.5(4)
C7 C5 C4 112.8(4)
C6 C5 C4 109.6(3)
C7 C5 H5 107.9
C6 C5 H5 107.9
C4 C5 H5 107.9
C5 C6 H6A 109.5
C5 C6 H6B 109.5
H6A C6 H6B 109.5
C5 C6 H6C 109.5
H6A C6 H6C 109.5
H6B C6 H6C 109.5
C5 C7 H7A 109.5
C5 C7 H7B 109.5
H7A C7 H7B 109.5
C5 C7 H7C 109.5
H7A C7 H7C 109.5
H7B C7 H7C 109.5
C2 C8 C9 109.2(3)
C2 C8 C12 108.5(3)
C9 C8 C12 87.4(3)
C2 C8 H8 116.0
C9 C8 H8 116.0
C12 C8 H8 116.0
C10 C9 C8 85.8(3)
C10 C9 H9A 114.4
C8 C9 H9A 114.4
C10 C9 H9B 114.4
C8 C9 H9B 114.4
H9A C9 H9B 111.5
C11 C10 C9 108.8(3)
C11 C10 C12 111.3(3)
C9 C10 C12 87.9(3)
C11 C10 H10 115.2
C9 C10 H10 115.2
C12 C10 H10 115.2
C10 C11 C1 111.5(3)
C10 C11 H11A 109.3
C1 C11 H11A 109.3
C10 C11 H11B 109.3
C1 C11 H11B 109.3
H11A C11 H11B 108.0
C13 C12 C14 108.3(4)
C13 C12 C8 119.4(4)
C14 C12 C8 111.8(4)
C13 C12 C10 119.2(4)
C14 C12 C10 111.6(4)
C8 C12 C10 85.1(3)
C12 C13 H13A 109.5
C12 C13 H13B 109.5
H13A C13 H13B 109.5
C12 C13 H13C 109.5
H13A C13 H13C 109.5
H13B C13 H13C 109.5
C12 C14 H14A 109.5
C12 C14 H14B 109.5
H14A C14 H14B 109.5
C12 C14 H14C 109.5
H14A C14 H14C 109.5
H14B C14 H14C 109.5
C16 C15 C25 117.5(3)
C16 C15 Pd2 70.6(2)
C25 C15 Pd2 123.4(3)
C17 C16 C15 115.2(4)
C17 C16 C22 128.1(4)
C15 C16 C22 115.7(3)
C17 C16 Pd2 70.0(2)
C15 C16 Pd2 69.9(2)
C22 C16 Pd2 120.4(3)
C16 C17 C18 123.0(4)
C16 C17 Pd2 71.3(2)
C18 C17 Pd2 119.9(3)
C17 C18 C19 114.5(3)
C17 C18 H18A 108.6
C19 C18 H18A 108.6
C17 C18 H18B 108.6
C19 C18 H18B 108.6
H18A C18 H18B 107.6
C18 C19 C20 111.7(4)
C18 C19 C21 109.6(4)
C20 C19 C21 110.6(4)
C18 C19 H19 108.3
C20 C19 H19 108.3
C21 C19 H19 108.3
C19 C20 H20A 109.5
C19 C20 H20B 109.5
H20A C20 H20B 109.5
C19 C20 H20C 109.5
H20A C20 H20C 109.5
H20B C20 H20C 109.5
C19 C21 H21A 109.5
C19 C21 H21B 109.5
H21A C21 H21B 109.5
C19 C21 H21C 109.5
H21A C21 H21C 109.5
H21B C21 H21C 109.5
C16 C22 C23 109.4(3)
C16 C22 C26 108.2(3)
C23 C22 C26 86.2(3)
C16 C22 H22 116.3
C23 C22 H22 116.3
C26 C22 H22 116.3
C24 C23 C22 86.8(3)
C24 C23 H23A 114.2
C22 C23 H23A 114.2
C24 C23 H23B 114.2
C22 C23 H23B 114.2
H23A C23 H23B 111.3
C25 C24 C23 108.6(3)
C25 C24 C26 110.8(3)
C23 C24 C26 88.3(3)
C25 C24 H24 115.3
C23 C24 H24 115.3
C26 C24 H24 115.3
C15 C25 C24 111.4(3)
C15 C25 H25A 109.3
C24 C25 H25A 109.3
C15 C25 H25B 109.3
C24 C25 H25B 109.3
H25A C25 H25B 108.0
C27 C26 C28 109.3(4)
C27 C26 C24 111.6(3)
C28 C26 C24 118.5(3)
C27 C26 C22 110.6(3)
C28 C26 C22 119.8(4)
C24 C26 C22 85.3(3)
C26 C27 H27A 109.5
C26 C27 H27B 109.5
H27A C27 H27B 109.5
C26 C27 H27C 109.5
H27A C27 H27C 109.5
H27B C27 H27C 109.5
C26 C28 H28A 109.5
C26 C28 H28B 109.5
H28A C28 H28B 109.5
C26 C28 H28C 109.5
H28A C28 H28C 109.5
H28B C28 H28C 109.5

loop_
_geom_bond_atom_site_label_1
_geom_bond_atom_site_label_2
_geom_bond_distance
Pd1 C3 2.115(4)
Pd1 C2 2.123(4)
Pd1 C1 2.131(4)
Pd1 Cl2 2.4109(10)
Pd1 Cl1 2.4259(10)
Pd2 C17 2.112(4)
Pd2 C15 2.120(4)
Pd2 C16 2.128(4)
Pd2 Cl2 2.4099(10)
Pd2 Cl1 2.4106(10)
C1 C2 1.414(5)
C1 C11 1.515(6)
C2 C3 1.405(6)
C2 C8 1.503(5)
C3 C4 1.501(6)
C4 C5 1.533(5)
C4 H4A 0.9900
C4 H4B 0.9900
C5 C7 1.507(6)
C5 C6 1.529(6)
C5 H5 1.0000
C6 H6A 0.9800
C6 H6B 0.9800
C6 H6C 0.9800
C7 H7A 0.9800
C7 H7B 0.9800
C7 H7C 0.9800
C8 C9 1.551(6)
C8 C12 1.555(6)
C8 H8 1.0000
C9 C10 1.539(6)
C9 H9A 0.9900
C9 H9B 0.9900
C10 C11 1.511(6)
C10 C12 1.554(6)
C10 H10 1.0000
C11 H11A 0.9900
C11 H11B 0.9900
C12 C13 1.519(6)
C12 C14 1.539(6)
C13 H13A 0.9800
C13 H13B 0.9800
C13 H13C 0.9800
C14 H14A 0.9800
C14 H14B 0.9800
C14 H14C 0.9800
C15 C16 1.436(5)
C15 C25 1.531(6)
C16 C17 1.405(5)
C16 C22 1.509(5)
C17 C18 1.518(5)
C18 C19 1.518(5)
C18 H18A 0.9900
C18 H18B 0.9900
C19 C20 1.520(7)
C19 C21 1.532(6)
C19 H19 1.0000
C20 H20A 0.9800
C20 H20B 0.9800
C20 H20C 0.9800
C21 H21A 0.9800
C21 H21B 0.9800
C21 H21C 0.9800
C22 C23 1.563(6)
C22 C26 1.590(6)
C22 H22 1.0000
C23 C24 1.539(6)
C23 H23A 0.9900
C23 H23B 0.9900
C24 C25 1.536(5)
C24 C26 1.555(6)
C24 H24 1.0000
C25 H25A 0.9900
C25 H25B 0.9900
C26 C27 1.515(5)
C26 C28 1.516(6)
C27 H27A 0.9800
C27 H27B 0.9800
C27 H27C 0.9800
C28 H28A 0.9800
C28 H28B 0.9800
C28 H28C 0.9800

loop_
_geom_torsion_atom_site_label_1
_geom_torsion_atom_site_label_2
_geom_torsion_atom_site_label_3
_geom_torsion_atom_site_label_4
_geom_torsion
C17 Pd2 Cl1 Pd1 -159.84(11)
C15 Pd2 Cl1 Pd1 -116.3(4)
C16 Pd2 Cl1 Pd1 -179.80(15)
Cl2 Pd2 Cl1 Pd1 18.58(4)
C3 Pd1 Cl1 Pd2 155.0(7)
C2 Pd1 Cl1 Pd2 -179.15(13)
C1 Pd1 Cl1 Pd2 153.55(12)
Cl2 Pd1 Cl1 Pd2 -18.57(4)
C17 Pd2 Cl2 Pd1 153.0(6)
C15 Pd2 Cl2 Pd1 151.40(11)
C16 Pd2 Cl2 Pd1 178.43(14)
Cl1 Pd2 Cl2 Pd1 -18.69(4)
C3 Pd1 Cl2 Pd2 -160.41(12)
C2 Pd1 Cl2 Pd2 178.91(14)
C1 Pd1 Cl2 Pd2 -127.8(5)
Cl1 Pd1 Cl2 Pd2 18.57(4)
C3 Pd1 C1 C2 -31.9(2)
Cl2 Pd1 C1 C2 -66.6(6)
Cl1 Pd1 C1 C2 147.9(2)
C3 Pd1 C1 C11 -142.4(4)
C2 Pd1 C1 C11 -110.5(4)
Cl2 Pd1 C1 C11 -177.2(3)
Cl1 Pd1 C1 C11 37.4(3)
C11 C1 C2 C3 173.7(3)
Pd1 C1 C2 C3 55.5(3)
C11 C1 C2 C8 2.7(5)
Pd1 C1 C2 C8 -115.5(3)
C11 C1 C2 Pd1 118.2(3)
C1 Pd1 C2 C3 -128.2(3)
Cl2 Pd1 C2 C3 33.8(3)
Cl1 Pd1 C2 C3 -173.78(19)
C3 Pd1 C2 C1 128.2(3)
Cl2 Pd1 C2 C1 161.99(19)
Cl1 Pd1 C2 C1 -45.6(3)
C3 Pd1 C2 C8 -122.6(4)
C1 Pd1 C2 C8 109.2(4)
Cl2 Pd1 C2 C8 -88.8(3)
Cl1 Pd1 C2 C8 63.6(3)
C1 C2 C3 C4 -168.8(3)
C8 C2 C3 C4 1.0(6)
Pd1 C2 C3 C4 -113.0(3)
C1 C2 C3 Pd1 -55.8(3)
C8 C2 C3 Pd1 114.0(4)
C1 Pd1 C3 C2 32.0(2)
Cl2 Pd1 C3 C2 -156.1(2)
Cl1 Pd1 C3 C2 30.5(9)
C2 Pd1 C3 C4 119.1(4)
C1 Pd1 C3 C4 151.0(4)
Cl2 Pd1 C3 C4 -37.0(3)
Cl1 Pd1 C3 C4 149.6(6)
C2 C3 C4 C5 -101.9(4)
Pd1 C3 C4 C5 172.3(3)
C3 C4 C5 C7 52.7(5)
C3 C4 C5 C6 176.2(3)
C3 C2 C8 C9 -126.0(4)
C1 C2 C8 C9 43.8(4)
Pd1 C2 C8 C9 -38.3(4)
C3 C2 C8 C12 140.1(4)
C1 C2 C8 C12 -50.1(4)
Pd1 C2 C8 C12 -132.2(3)
C2 C8 C9 C10 -81.1(3)
C12 C8 C9 C10 27.7(3)
C8 C9 C10 C11 84.2(4)
C8 C9 C10 C12 -27.7(3)
C9 C10 C11 C1 -48.8(4)
C12 C10 C11 C1 46.5(5)
C2 C1 C11 C10 -0.6(5)
Pd1 C1 C11 C10 82.9(4)
C2 C8 C12 C13 -38.9(5)
C9 C8 C12 C13 -148.3(4)
C2 C8 C12 C14 -166.7(4)
C9 C8 C12 C14 83.9(4)
C2 C8 C12 C10 82.0(3)
C9 C8 C12 C10 -27.4(3)
C11 C10 C12 C13 39.3(5)
C9 C10 C12 C13 148.7(4)
C11 C10 C12 C14 166.7(4)
C9 C10 C12 C14 -83.9(4)
C11 C10 C12 C8 -81.8(4)
C9 C10 C12 C8 27.6(3)
C17 Pd2 C15 C16 -31.8(2)
Cl2 Pd2 C15 C16 147.8(2)
Cl1 Pd2 C15 C16 -78.3(5)
C17 Pd2 C15 C25 -142.6(3)
C16 Pd2 C15 C25 -110.7(4)
Cl2 Pd2 C15 C25 37.1(3)
Cl1 Pd2 C15 C25 171.0(3)
C25 C15 C16 C17 173.3(3)
Pd2 C15 C16 C17 55.0(3)
C25 C15 C16 C22 3.4(5)
Pd2 C15 C16 C22 -114.9(3)
C25 C15 C16 Pd2 118.3(4)
C15 Pd2 C16 C17 -128.0(3)
Cl2 Pd2 C16 C17 -172.64(19)
Cl1 Pd2 C16 C17 32.4(3)
C17 Pd2 C16 C15 128.0(3)
Cl2 Pd2 C16 C15 -44.7(3)
Cl1 Pd2 C16 C15 160.37(19)
C17 Pd2 C16 C22 -123.3(4)
C15 Pd2 C16 C22 108.7(4)
Cl2 Pd2 C16 C22 64.1(3)
Cl1 Pd2 C16 C22 -90.9(3)
C15 C16 C17 C18 -169.0(4)
C22 C16 C17 C18 -0.5(6)
Pd2 C16 C17 C18 -114.0(4)
C15 C16 C17 Pd2 -54.9(3)
C22 C16 C17 Pd2 113.5(4)
C15 Pd2 C17 C16 32.5(2)
Cl2 Pd2 C17 C16 30.8(7)
Cl1 Pd2 C17 C16 -157.7(2)
C15 Pd2 C17 C18 150.4(3)
C16 Pd2 C17 C18 117.9(4)
Cl2 Pd2 C17 C18 148.7(5)
Cl1 Pd2 C17 C18 -39.8(3)
C16 C17 C18 C19 -96.6(5)
Pd2 C17 C18 C19 177.4(3)
C17 C18 C19 C20 69.1(5)
C17 C18 C19 C21 -168.0(4)
C17 C16 C22 C23 -125.8(4)
C15 C16 C22 C23 42.6(5)
Pd2 C16 C22 C23 -38.2(4)
C17 C16 C22 C26 141.7(4)
C15 C16 C22 C26 -49.9(4)
Pd2 C16 C22 C26 -130.7(3)
C16 C22 C23 C24 -81.0(3)
C26 C22 C23 C24 27.0(3)
C22 C23 C24 C25 83.8(3)
C22 C23 C24 C26 -27.6(3)
C16 C15 C25 C24 -1.2(5)
Pd2 C15 C25 C24 82.8(4)
C23 C24 C25 C15 -48.2(4)
C26 C24 C25 C15 47.2(4)
C25 C24 C26 C27 167.6(4)
C23 C24 C26 C27 -83.1(4)
C25 C24 C26 C28 39.4(5)
C23 C24 C26 C28 148.7(4)
C25 C24 C26 C22 -82.1(4)
C23 C24 C26 C22 27.2(3)
C16 C22 C26 C27 -166.2(3)
C23 C22 C26 C27 84.6(4)
C16 C22 C26 C28 -37.9(5)
C23 C22 C26 C28 -147.1(3)
C16 C22 C26 C24 82.4(3)
C23 C22 C26 C24 -26.8(3)
